data_7008194
loop_
_publ_author_name
'Mulyana, Yanyan'
'Kepert, Cameron J.'
'Lindoy, Leonard F.'
'Parkin, Andrew'
'Turner, Peter'

_publ_section_title
;
 New cobalt(II) and zinc(II) coordination frameworks incorporating a
 pyridyl-pyrazole ditopic ligand.
;
_journal_issue 9
_journal_name_full 'Dalton transactions (Cambridge, England : 2003)'
_journal_page_first 1598
_journal_page_last 1601
_journal_paper_doi 10.1039/b418879a
_journal_year 2005
_chemical_formula_sum 'C20 H24 Cl2 N6 O2 Zn2'
_chemical_formula_weight 582.09
_chemical_name_systematic
;
?
;
_space_group_IT_number 14
_symmetry_cell_setting monoclinic
_symmetry_Int_Tables_number 14
_symmetry_space_group_name_Hall '-P 2yn'
_symmetry_space_group_name_H-M 'P 1 21/n 1'
_atom_sites_solution_hydrogens geom
_atom_sites_solution_primary direct
_atom_sites_solution_secondary difmap
_audit_creation_method SHELXL-97
_cell_angle_alpha 90.00
_cell_angle_beta 114.688(4)
_cell_angle_gamma 90.00
_cell_formula_units_Z 2
_cell_length_a 8.864(2)
_cell_length_b 16.191(4)
_cell_length_c 10.443(3)
_cell_measurement_reflns_used 107
_cell_measurement_temperature 150(2)
_cell_measurement_theta_max 28.017
_cell_measurement_theta_min 2.516
_cell_volume 1361.8(6)
_computing_cell_refinement 'SAINT (Bruker,1995)'
_computing_data_collection 'SMART (Bruker,1995)'
_computing_data_reduction 'SAINT and XPREP (Bruker 1995)'
_computing_molecular_graphics
;
teXsan for Windows (MSC, 1997)
xtal 3.6 (Hall,du Boulay, D.J. & Olthof-Hazekamp, R. 1999)
ORTEPII  (Johnson,C.K., 1976).
WinGX (Farrugia, 1999)
;
_computing_structure_refinement 'SHELXL-97 (Sheldrick, 1997)'
_computing_structure_solution 'SIR97 (Altomare, et. al. 1997)'
_diffrn_ambient_temperature 150(2)
_diffrn_crystal_treatment
;
attached with Exxon Paratone N, to a short length
of fibre supported on a thin piece of copper wire
inserted in a copper mounting pin.  The crystal was
quenched in a cold nitrogen gas stream from an
Oxford Cryosystems Cryostream.
;
_diffrn_measured_fraction_theta_full 0.945
_diffrn_measured_fraction_theta_max 0.945
_diffrn_measurement_device_type 'Bruker SMART 1000 CCD'
_diffrn_measurement_method \w
_diffrn_radiation_monochromator graphite
_diffrn_radiation_source 'sealed tube'
_diffrn_radiation_type MoK\a
_diffrn_radiation_wavelength 0.71073
_diffrn_reflns_av_R_equivalents 0.0327
_diffrn_reflns_av_sigmaI/netI 0.0257
_diffrn_reflns_limit_h_max 10
_diffrn_reflns_limit_h_min -11
_diffrn_reflns_limit_k_max 21
_diffrn_reflns_limit_k_min -21
_diffrn_reflns_limit_l_max 13
_diffrn_reflns_limit_l_min -13
_diffrn_reflns_number 12736
_diffrn_reflns_theta_full 28.24
_diffrn_reflns_theta_max 28.24
_diffrn_reflns_theta_min 2.49
_diffrn_standards_decay_% 0.2
_diffrn_standards_number 138
_exptl_absorpt_coefficient_mu 1.983
_exptl_absorpt_correction_T_max 1.000
_exptl_absorpt_correction_T_min 0.792
_exptl_absorpt_correction_type multi-scan
_exptl_absorpt_process_details
;
SADABS (Sheldrick, 1996)
;
_exptl_crystal_colour colourless
_exptl_crystal_density_diffrn 1.420
_exptl_crystal_density_method 'not measured'
_exptl_crystal_description prism
_exptl_crystal_F_000 592
_exptl_crystal_size_max 0.204
_exptl_crystal_size_mid 0.118
_exptl_crystal_size_min 0.102
_refine_diff_density_max 0.814
_refine_diff_density_min -0.913
_refine_diff_density_rms 0.113
_refine_ls_extinction_coef 0.0031(6)
_refine_ls_extinction_expression Fc^*^=kFc[1+0.001xFc^2^\l^3^/sin(2\q)]^-1/4^
_refine_ls_extinction_method SHELXL
_refine_ls_goodness_of_fit_ref 1.168
_refine_ls_hydrogen_treatment mixed
_refine_ls_matrix_type full
_refine_ls_number_parameters 148
_refine_ls_number_reflns 3175
_refine_ls_number_restraints 0
_refine_ls_restrained_S_all 1.168
_refine_ls_R_factor_all 0.0637
_refine_ls_R_factor_gt 0.0550
_refine_ls_shift/su_max 0.001
_refine_ls_shift/su_mean 0.000
_refine_ls_structure_factor_coef Fsqd
_refine_ls_weighting_details 'calc w=1/[\s^2^(Fo^2^)+(0.0200P)^2^+8.0000P] where P=(Fo^2^+2Fc^2^)/3'
_refine_ls_weighting_scheme calc
_refine_ls_wR_factor_gt 0.1219
_refine_ls_wR_factor_ref 0.1244
_reflns_number_gt 2750
_reflns_number_total 3175
_reflns_threshold_expression >2sigma(I)
_cod_data_source_file b418879a.txt
_cod_data_source_block lfl77
_cod_original_sg_symbol_H-M 'P 21/n     '
_cod_database_code 7008194

loop_
_symmetry_equiv_pos_as_xyz
'x, y, z'
'-x+1/2, y+1/2, -z+1/2'
'-x, -y, -z'
'x-1/2, -y-1/2, z-1/2'

loop_
_atom_site_label
_atom_site_type_symbol
_atom_site_fract_x
_atom_site_fract_y
_atom_site_fract_z
_atom_site_U_iso_or_equiv
_atom_site_adp_type
_atom_site_occupancy
_atom_site_symmetry_multiplicity
_atom_site_calc_flag
_atom_site_refinement_flags
_atom_site_disorder_assembly
_atom_site_disorder_group
Zn1 Zn 0.18318(6) 0.44319(3) 0.52227(6) 0.01970(16) Uani 1 1 d . . .
Cl1 Cl 0.43133(14) 0.46810(8) 0.70613(14) 0.0316(3) Uani 1 1 d . . .
N1 N 0.1124(4) 0.5492(2) 0.4156(4) 0.0206(7) Uani 1 1 d . . .
N2 N -0.0164(4) 0.5975(2) 0.4121(4) 0.0209(8) Uani 1 1 d . . .
C1 C 0.1952(6) 0.5913(3) 0.3551(5) 0.0259(10) Uani 1 1 d . . .
H1 H 0.2911 0.5718 0.3456 0.031 Uiso 1 1 calc R . .
C2 C 0.1203(5) 0.6685(3) 0.3075(5) 0.0228(9) Uani 1 1 d . . .
C3 C -0.0127(6) 0.6683(3) 0.3467(6) 0.0296(11) Uani 1 1 d . . .
H3 H -0.0897 0.7123 0.3293 0.036 Uiso 1 1 calc R . .
N3 N 0.2666(5) 0.8563(2) 0.0944(4) 0.0251(8) Uani 1 1 d . . .
C4 C 0.1713(6) 0.7331(3) 0.2357(5) 0.0253(10) Uani 1 1 d . . .
C5 C 0.0720(7) 0.8012(4) 0.1777(7) 0.0459(16) Uani 1 1 d . . .
H5 H -0.0302 0.8073 0.1859 0.055 Uiso 1 1 calc R . .
C6 C 0.1221(7) 0.8607(3) 0.1072(7) 0.0416(15) Uani 1 1 d . . .
H6 H 0.0509 0.9064 0.0663 0.050 Uiso 1 1 calc R . .
C7 C 0.3671(6) 0.7930(3) 0.1588(6) 0.0346(12) Uani 1 1 d . . .
H7 H 0.4733 0.7908 0.1569 0.042 Uiso 1 1 calc R . .
C8 C 0.3241(6) 0.7307(3) 0.2279(6) 0.0365(13) Uani 1 1 d . . .
H8 H 0.3988 0.6865 0.2699 0.044 Uiso 1 1 calc R . .
O1 O 0.2491(7) 0.6309(3) 0.7717(5) 0.0657(14) Uani 1 1 d . . .
H1O H 0.3086 0.5961 0.7546 0.099 Uiso 1 1 calc R . .
C9 C 0.2612(13) 0.6186(7) 0.9088(11) 0.095(3) Uani 1 1 d . . .
H9A H 0.2199 0.6689 0.9375 0.114 Uiso 1 1 calc R . .
H9B H 0.3801 0.6127 0.9731 0.114 Uiso 1 1 calc R . .
C10 C 0.1688(14) 0.5449(8) 0.9301(11) 0.121(5) Uani 1 1 d . . .
H10A H 0.2164 0.4939 0.9123 0.182 Uiso 1 1 calc R . .
H10B H 0.0514 0.5485 0.8646 0.182 Uiso 1 1 calc R . .
H10C H 0.1789 0.5448 1.0272 0.182 Uiso 1 1 calc R . .

loop_
_atom_site_aniso_label
_atom_site_aniso_U_11
_atom_site_aniso_U_22
_atom_site_aniso_U_33
_atom_site_aniso_U_23
_atom_site_aniso_U_13
_atom_site_aniso_U_12
Zn1 0.0224(3) 0.0149(2) 0.0318(3) 0.0034(2) 0.0212(2) 0.00333(19)
Cl1 0.0226(5) 0.0371(6) 0.0388(7) -0.0024(5) 0.0164(5) 0.0016(5)
N1 0.0225(17) 0.0156(16) 0.033(2) 0.0048(15) 0.0212(16) 0.0026(14)
N2 0.0218(18) 0.0172(17) 0.032(2) 0.0040(15) 0.0199(17) 0.0033(14)
C1 0.025(2) 0.023(2) 0.039(3) 0.009(2) 0.023(2) 0.0041(18)
C2 0.022(2) 0.023(2) 0.031(2) 0.0043(19) 0.0176(19) 0.0007(17)
C3 0.032(2) 0.021(2) 0.051(3) 0.013(2) 0.032(2) 0.0069(19)
N3 0.026(2) 0.0205(18) 0.039(2) 0.0035(16) 0.0238(19) 0.0009(15)
C4 0.026(2) 0.024(2) 0.037(3) 0.004(2) 0.024(2) -0.0011(18)
C5 0.041(3) 0.041(3) 0.080(5) 0.033(3) 0.050(3) 0.018(2)
C6 0.040(3) 0.034(3) 0.071(4) 0.028(3) 0.043(3) 0.017(2)
C7 0.025(2) 0.032(3) 0.057(3) 0.013(2) 0.027(2) 0.004(2)
C8 0.026(2) 0.031(3) 0.062(4) 0.022(2) 0.028(3) 0.010(2)
O1 0.072(3) 0.078(4) 0.061(3) 0.007(3) 0.041(3) 0.031(3)
C9 0.094(7) 0.114(8) 0.080(7) -0.019(6) 0.038(6) -0.011(6)
C10 0.113(9) 0.186(13) 0.072(6) -0.006(8) 0.046(6) -0.058(9)

loop_
_atom_type_symbol
_atom_type_description
_atom_type_scat_dispersion_real
_atom_type_scat_dispersion_imag
_atom_type_scat_source
C C 0.0033 0.0016 'International Tables Vol C Tables 4.2.6.8 and 6.1.1.4'
H H 0.0000 0.0000 'International Tables Vol C Tables 4.2.6.8 and 6.1.1.4'
Cl Cl 0.1484 0.1585 'International Tables Vol C Tables 4.2.6.8 and 6.1.1.4'
N N 0.0061 0.0033 'International Tables Vol C Tables 4.2.6.8 and 6.1.1.4'
O O 0.0106 0.0060 'International Tables Vol C Tables 4.2.6.8 and 6.1.1.4'
Zn Zn 0.2839 1.4301 'International Tables Vol C Tables 4.2.6.8 and 6.1.1.4'

loop_
_geom_angle_atom_site_label_1
_geom_angle_atom_site_label_2
_geom_angle_atom_site_label_3
_geom_angle
_geom_angle_site_symmetry_1
_geom_angle_site_symmetry_3
_geom_angle_publ_flag
N2 Zn1 N1 111.82(14) 3_566 . ?
N2 Zn1 N3 111.07(15) 3_566 2_545 ?
N1 Zn1 N3 110.94(16) . 2_545 ?
N2 Zn1 Cl1 111.43(12) 3_566 . ?
N1 Zn1 Cl1 106.63(12) . . ?
N3 Zn1 Cl1 104.65(12) 2_545 . ?
C1 N1 N2 108.2(3) . . ?
C1 N1 Zn1 126.5(3) . . ?
N2 N1 Zn1 124.6(3) . . ?
C3 N2 N1 107.6(3) . . ?
C3 N2 Zn1 129.8(3) . 3_566 ?
N1 N2 Zn1 122.3(3) . 3_566 ?
N1 C1 C2 110.4(4) . . ?
N1 C1 H1 124.8 . . ?
C2 C1 H1 124.8 . . ?
C3 C2 C1 103.1(4) . . ?
C3 C2 C4 129.0(4) . . ?
C1 C2 C4 128.0(4) . . ?
N2 C3 C2 110.7(4) . . ?
N2 C3 H3 124.7 . . ?
C2 C3 H3 124.7 . . ?
C7 N3 C6 116.9(4) . . ?
C7 N3 Zn1 124.4(3) . 2 ?
C6 N3 Zn1 118.7(3) . 2 ?
C5 C4 C8 117.0(4) . . ?
C5 C4 C2 121.2(4) . . ?
C8 C4 C2 121.8(4) . . ?
C4 C5 C6 119.8(4) . . ?
C4 C5 H5 120.1 . . ?
C6 C5 H5 120.1 . . ?
N3 C6 C5 122.9(5) . . ?
N3 C6 H6 118.5 . . ?
C5 C6 H6 118.5 . . ?
N3 C7 C8 123.3(4) . . ?
N3 C7 H7 118.3 . . ?
C8 C7 H7 118.3 . . ?
C7 C8 C4 119.9(4) . . ?
C7 C8 H8 120.1 . . ?
C4 C8 H8 120.1 . . ?
C9 O1 H1O 109.5 . . ?
O1 C9 C10 116.5(8) . . ?
O1 C9 H9A 108.2 . . ?
C10 C9 H9A 108.2 . . ?
O1 C9 H9B 108.2 . . ?
C10 C9 H9B 108.2 . . ?
H9A C9 H9B 107.3 . . ?
C9 C10 H10A 109.5 . . ?
C9 C10 H10B 109.5 . . ?
H10A C10 H10B 109.5 . . ?
C9 C10 H10C 109.5 . . ?
H10A C10 H10C 109.5 . . ?
H10B C10 H10C 109.5 . . ?

loop_
_geom_bond_atom_site_label_1
_geom_bond_atom_site_label_2
_geom_bond_distance
_geom_bond_site_symmetry_2
_geom_bond_publ_flag
Zn1 N2 1.984(3) 3_566 ?
Zn1 N1 1.999(4) . ?
Zn1 N3 2.029(4) 2_545 ?
Zn1 Cl1 2.2715(14) . ?
N1 C1 1.338(5) . ?
N1 N2 1.371(5) . ?
N2 C3 1.343(6) . ?
N2 Zn1 1.984(3) 3_566 ?
C1 C2 1.405(6) . ?
C1 H1 0.9500 . ?
C2 C3 1.400(6) . ?
C2 C4 1.464(6) . ?
C3 H3 0.9500 . ?
N3 C7 1.341(6) . ?
N3 C6 1.344(6) . ?
N3 Zn1 2.029(4) 2 ?
C4 C5 1.383(7) . ?
C4 C8 1.392(6) . ?
C5 C6 1.394(7) . ?
C5 H5 0.9500 . ?
C6 H6 0.9500 . ?
C7 C8 1.382(7) . ?
C7 H7 0.9500 . ?
C8 H8 0.9500 . ?
O1 C9 1.405(11) . ?
O1 H1O 0.8400 . ?
C9 C10 1.515(14) . ?
C9 H9A 0.9900 . ?
C9 H9B 0.9900 . ?
C10 H10A 0.9800 . ?
C10 H10B 0.9800 . ?
C10 H10C 0.9800 . ?

loop_
_geom_hbond_atom_site_label_D
_geom_hbond_atom_site_label_H
_geom_hbond_atom_site_label_A
_geom_hbond_distance_DH
_geom_hbond_distance_HA
_geom_hbond_distance_DA
_geom_hbond_angle_DHA
_geom_hbond_site_symmetry_A
O1 H1O Cl1 0.84 2.49 3.309(5) 165.5 .

loop_
_geom_torsion_atom_site_label_1
_geom_torsion_atom_site_label_2
_geom_torsion_atom_site_label_3
_geom_torsion_atom_site_label_4
_geom_torsion
_geom_torsion_site_symmetry_1
_geom_torsion_site_symmetry_2
_geom_torsion_site_symmetry_3
_geom_torsion_site_symmetry_4
_geom_torsion_publ_flag
N2 Zn1 N1 C1 -178.3(4) 3_566 . . . ?
N3 Zn1 N1 C1 -53.7(4) 2_545 . . . ?
Cl1 Zn1 N1 C1 59.6(4) . . . . ?
N2 Zn1 N1 N2 12.8(5) 3_566 . . . ?
N3 Zn1 N1 N2 137.3(3) 2_545 . . . ?
Cl1 Zn1 N1 N2 -109.3(3) . . . . ?
C1 N1 N2 C3 1.2(5) . . . . ?
Zn1 N1 N2 C3 171.8(3) . . . . ?
C1 N1 N2 Zn1 175.4(3) . . . 3_566 ?
Zn1 N1 N2 Zn1 -14.0(5) . . . 3_566 ?
N2 N1 C1 C2 -1.1(5) . . . . ?
Zn1 N1 C1 C2 -171.5(3) . . . . ?
N1 C1 C2 C3 0.6(6) . . . . ?
N1 C1 C2 C4 -179.9(5) . . . . ?
N1 N2 C3 C2 -0.8(6) . . . . ?
Zn1 N2 C3 C2 -174.4(3) 3_566 . . . ?
C1 C2 C3 N2 0.2(6) . . . . ?
C4 C2 C3 N2 -179.3(5) . . . . ?
C3 C2 C4 C5 -9.7(9) . . . . ?
C1 C2 C4 C5 170.9(6) . . . . ?
C3 C2 C4 C8 167.5(6) . . . . ?
C1 C2 C4 C8 -11.9(8) . . . . ?
C8 C4 C5 C6 4.2(9) . . . . ?
C2 C4 C5 C6 -178.5(6) . . . . ?
C7 N3 C6 C5 -2.9(9) . . . . ?
Zn1 N3 C6 C5 175.9(5) 2 . . . ?
C4 C5 C6 N3 -1.3(11) . . . . ?
C6 N3 C7 C8 4.4(9) . . . . ?
Zn1 N3 C7 C8 -174.4(5) 2 . . . ?
N3 C7 C8 C4 -1.6(9) . . . . ?
C5 C4 C8 C7 -2.8(9) . . . . ?
C2 C4 C8 C7 179.9(5) . . . . ?
